data_4308866
loop_
_publ_author_name
'Jing Zhang'
'Jiang-Lin Liang'
'Xian-Ru Sun'
'Hai-Bing Zhou'
'Nian-Yong Zhu'
'Zhong-Yuan Zhou'
'Philip Wai Hong Chan'
'Chi-Ming Che'

_publ_section_title
;
Chiral Osmium Complexes with Sterically Bulky Schiff-Base Ligands. Crystal
Structures of Os(IV) Derivatives and the Reactivity and Catalytic
Cyclopropanation of Alkenes with EDA
;
_journal_name_full 'Inorganic Chemistry'
_journal_page_first 3942
_journal_page_last 3954
_journal_paper_doi 10.1021/ic0481935
_journal_volume 44
_journal_year 2005
_chemical_formula_moiety 'C36 H52 Cl N2 O3 Os'
_chemical_formula_sum 'C36 H52 Cl N2 O3 Os'
_chemical_formula_weight 786.45
_chemical_name_systematic
;
 ?
;
_space_group_IT_number 14
_symmetry_cell_setting monoclinic
_symmetry_space_group_name_Hall '-P 2yn'
_symmetry_space_group_name_H-M 'P 1 21/n 1'
_atom_sites_solution_hydrogens geom
_atom_sites_solution_primary direct
_atom_sites_solution_secondary difmap
_audit_creation_method SHELXL-97
_cell_angle_alpha 90.00
_cell_angle_beta 94.43(2)
_cell_angle_gamma 90.00
_cell_formula_units_Z 4
_cell_length_a 18.688(2)
_cell_length_b 11.9410(10)
_cell_length_c 20.078(2)
_cell_measurement_reflns_used 0
_cell_measurement_temperature 301(2)
_cell_measurement_theta_max 0
_cell_measurement_theta_min 0
_cell_volume 4467.1(8)
_computing_cell_refinement Scalepack
_computing_data_collection MarControl
_computing_data_reduction Denzo
_computing_molecular_graphics 'Ortep-3 for Windows (Farrugia, 1997)'
_computing_publication_material 'WinGX publication routines (Farrugia, 1999)'
_computing_structure_refinement 'SHELXL-97 (Sheldrick, 1997)'
_computing_structure_solution Shelxs-97
_diffrn_ambient_temperature 301(2)
_diffrn_measured_fraction_theta_full 0.890
_diffrn_measured_fraction_theta_max 0.890
_diffrn_measurement_device_type 'Marreasearch Imaging Plate mar300'
_diffrn_measurement_method Oscillation
_diffrn_radiation_monochromator graphite
_diffrn_radiation_source 'fine-focus sealed tube'
_diffrn_radiation_type MoK\a
_diffrn_radiation_wavelength 0.71073
_diffrn_reflns_av_R_equivalents 0.0527
_diffrn_reflns_av_sigmaI/netI 0.0703
_diffrn_reflns_limit_h_max 22
_diffrn_reflns_limit_h_min -22
_diffrn_reflns_limit_k_max 12
_diffrn_reflns_limit_k_min -13
_diffrn_reflns_limit_l_max 23
_diffrn_reflns_limit_l_min -23
_diffrn_reflns_number 22173
_diffrn_reflns_theta_full 25.57
_diffrn_reflns_theta_max 25.57
_diffrn_reflns_theta_min 1.43
_exptl_absorpt_coefficient_mu 2.943
_exptl_crystal_colour green
_exptl_crystal_density_diffrn 1.169
_exptl_crystal_density_method 'not measured'
_exptl_crystal_description prism
_exptl_crystal_F_000 1596
_exptl_crystal_size_max 0.5
_exptl_crystal_size_mid 0.2
_exptl_crystal_size_min 0.2
_refine_diff_density_max 1.308
_refine_diff_density_min -1.290
_refine_diff_density_rms 0.298
_refine_ls_extinction_method none
_refine_ls_goodness_of_fit_ref 1.090
_refine_ls_hydrogen_treatment mixed
_refine_ls_matrix_type full
_refine_ls_number_parameters 406
_refine_ls_number_reflns 7467
_refine_ls_number_restraints 2
_refine_ls_restrained_S_all 1.090
_refine_ls_R_factor_all 0.1022
_refine_ls_R_factor_gt 0.0593
_refine_ls_shift/su_max 0.012
_refine_ls_shift/su_mean 0.001
_refine_ls_structure_factor_coef Fsqd
_refine_ls_weighting_details 'calc w=1/[\s^2^(Fo^2^)+(0.1246P)^2^+1.7274P] where P=(Fo^2^+2Fc^2^)/3'
_refine_ls_weighting_scheme calc
_refine_ls_wR_factor_gt 0.2019
_refine_ls_wR_factor_ref 0.2265
_reflns_number_gt 4241
_reflns_number_total 7467
_reflns_threshold_expression >2sigma(I)
_cod_data_source_file ic0481935si20041222_032247.cif
_cod_data_source_block mar51
_cod_original_sg_symbol_H-M 'P 21/n'
_cod_database_code 4308866

loop_
_symmetry_equiv_pos_as_xyz
'x, y, z'
'-x+1/2, y+1/2, -z+1/2'
'-x, -y, -z'
'x-1/2, -y-1/2, z-1/2'

loop_
_atom_site_label
_atom_site_type_symbol
_atom_site_fract_x
_atom_site_fract_y
_atom_site_fract_z
_atom_site_U_iso_or_equiv
_atom_site_adp_type
_atom_site_occupancy
_atom_site_symmetry_multiplicity
_atom_site_calc_flag
_atom_site_refinement_flags
_atom_site_disorder_assembly
_atom_site_disorder_group
Os1 Os 0.47146(2) 0.25006(3) 0.082019(18) 0.0661(2) Uani 1 1 d D . .
N1 N 0.4557(4) 0.3387(6) -0.0020(4) 0.068(2) Uani 1 1 d . . .
N2 N 0.5342(4) 0.1590(6) 0.0279(4) 0.070(2) Uani 1 1 d . . .
Cl1 Cl 0.5733(4) 0.3517(8) 0.1196(6) 0.069(2) Uani 0.50 1 d PD . .
Cl2 Cl 0.3698(6) 0.1496(8) 0.0491(8) 0.081(3) Uani 0.50 1 d PD . .
O3 O 0.4063(4) 0.3468(5) 0.1313(3) 0.0781(18) Uani 1 1 d . . .
O4 O 0.4930(3) 0.1560(5) 0.1623(3) 0.0783(19) Uani 1 1 d . . .
C1 C 0.3582(5) 0.4196(7) 0.1043(5) 0.063(2) Uani 1 1 d . . .
C2 C 0.3060(5) 0.4618(7) 0.1450(5) 0.064(2) Uani 1 1 d . . .
C3 C 0.2579(5) 0.5382(8) 0.1171(5) 0.073(3) Uani 1 1 d . . .
H3 H 0.2229 0.5652 0.1434 0.087 Uiso 1 1 calc R . .
C4 C 0.2582(6) 0.5778(9) 0.0521(5) 0.080(3) Uani 1 1 d . . .
C5 C 0.3093(5) 0.5364(7) 0.0137(5) 0.070(3) Uani 1 1 d . . .
H5 H 0.3109 0.5630 -0.0297 0.084 Uiso 1 1 calc R . .
C6 C 0.3602(5) 0.4546(7) 0.0374(5) 0.062(2) Uani 1 1 d . . .
C7 C 0.4092(5) 0.4173(7) -0.0101(5) 0.070(2) Uani 1 1 d . . .
H7 H 0.4068 0.4543 -0.0509 0.084 Uiso 1 1 calc R . .
C8 C 0.3040(5) 0.4184(8) 0.2159(5) 0.071(3) Uani 1 1 d . . .
C9 C 0.3732(6) 0.4478(9) 0.2571(5) 0.095(3) Uani 1 1 d . . .
H9A H 0.3713 0.4192 0.3016 0.142 Uiso 1 1 calc R . .
H9B H 0.3787 0.5278 0.2588 0.142 Uiso 1 1 calc R . .
H9C H 0.4131 0.4151 0.2370 0.142 Uiso 1 1 calc R . .
C10 C 0.2941(7) 0.2881(9) 0.2187(6) 0.092(3) Uani 1 1 d . . .
H10A H 0.2929 0.2647 0.2643 0.139 Uiso 1 1 calc R . .
H10B H 0.3334 0.2522 0.1992 0.139 Uiso 1 1 calc R . .
H10C H 0.2498 0.2677 0.1942 0.139 Uiso 1 1 calc R . .
C11 C 0.2399(6) 0.4758(10) 0.2496(5) 0.112(4) Uani 1 1 d . . .
H11A H 0.2380 0.4478 0.2943 0.167 Uiso 1 1 calc R . .
H11B H 0.1956 0.4590 0.2241 0.167 Uiso 1 1 calc R . .
H11C H 0.2470 0.5554 0.2509 0.167 Uiso 1 1 calc R . .
C12 C 0.2030(6) 0.6695(10) 0.0258(6) 0.092(3) Uani 1 1 d . . .
C13 C 0.1305(8) 0.6034(13) 0.0137(9) 0.174(7) Uani 1 1 d . . .
H13A H 0.1363 0.5442 -0.0178 0.261 Uiso 1 1 calc R . .
H13B H 0.0935 0.6534 -0.0037 0.261 Uiso 1 1 calc R . .
H13C H 0.1175 0.5721 0.0551 0.261 Uiso 1 1 calc R . .
C14 C 0.2011(9) 0.7657(11) 0.0749(9) 0.135(6) Uani 1 1 d . . .
H14A H 0.1907 0.7374 0.1178 0.203 Uiso 1 1 calc R . .
H14B H 0.1646 0.8181 0.0593 0.203 Uiso 1 1 calc R . .
H14C H 0.2469 0.8026 0.0786 0.203 Uiso 1 1 calc R . .
C15 C 0.2199(12) 0.7121(17) -0.0422(9) 0.219(12) Uani 1 1 d . . .
H15A H 0.2211 0.6503 -0.0727 0.328 Uiso 1 1 calc R . .
H15B H 0.2657 0.7489 -0.0386 0.328 Uiso 1 1 calc R . .
H15C H 0.1835 0.7642 -0.0584 0.328 Uiso 1 1 calc R . .
C16 C 0.5076(6) 0.3077(9) -0.0515(5) 0.084(3) Uani 1 1 d . . .
C17 C 0.4869(7) 0.3424(8) -0.1215(5) 0.088(3) Uani 1 1 d . . .
H17A H 0.4811 0.4231 -0.1236 0.105 Uiso 1 1 calc R . .
H17B H 0.4414 0.3083 -0.1367 0.105 Uiso 1 1 calc R . .
C18 C 0.5454(8) 0.3056(11) -0.1670(7) 0.114(5) Uani 1 1 d . . .
H18A H 0.5292 0.3215 -0.2131 0.136 Uiso 1 1 calc R . .
H18B H 0.5885 0.3490 -0.1559 0.136 Uiso 1 1 calc R . .
C19 C 0.5622(8) 0.1887(11) -0.1606(6) 0.111(4) Uani 1 1 d . . .
H19A H 0.6041 0.1736 -0.1849 0.133 Uiso 1 1 calc R . .
H19B H 0.5226 0.1461 -0.1818 0.133 Uiso 1 1 calc R . .
C20 C 0.5769(7) 0.1468(8) -0.0901(6) 0.096(4) Uani 1 1 d . . .
H20A H 0.6238 0.1728 -0.0725 0.116 Uiso 1 1 calc R . .
H20B H 0.5776 0.0656 -0.0903 0.116 Uiso 1 1 calc R . .
C21 C 0.5205(7) 0.1872(9) -0.0453(6) 0.093(4) Uani 1 1 d . . .
C22 C 0.5789(5) 0.0829(8) 0.0509(6) 0.078(3) Uani 1 1 d . . .
H22 H 0.6062 0.0461 0.0209 0.094 Uiso 1 1 calc R . .
C23 C 0.5885(5) 0.0524(8) 0.1193(6) 0.075(3) Uani 1 1 d . . .
C24 C 0.6464(6) -0.0287(9) 0.1345(7) 0.100(4) Uani 1 1 d . . .
H24 H 0.6718 -0.0559 0.0999 0.120 Uiso 1 1 calc R . .
C25 C 0.6642(6) -0.0656(11) 0.1982(7) 0.102(4) Uani 1 1 d . . .
C26 C 0.6240(6) -0.0224(9) 0.2484(6) 0.096(4) Uani 1 1 d . . .
H26 H 0.6364 -0.0464 0.2918 0.115 Uiso 1 1 calc R . .
C27 C 0.5685(5) 0.0513(8) 0.2396(5) 0.072(3) Uani 1 1 d . . .
C28 C 0.5489(5) 0.0898(8) 0.1717(6) 0.076(3) Uani 1 1 d . . .
C29 C 0.7228(9) -0.1524(15) 0.2144(9) 0.137(6) Uani 1 1 d . . .
C30 C 0.7424(11) -0.2153(18) 0.1560(10) 0.213(12) Uani 1 1 d . . .
H30A H 0.7787 -0.2693 0.1696 0.319 Uiso 1 1 calc R . .
H30B H 0.7606 -0.1647 0.1242 0.319 Uiso 1 1 calc R . .
H30C H 0.7008 -0.2531 0.1360 0.319 Uiso 1 1 calc R . .
C31 C 0.7809(10) -0.1010(19) 0.2603(14) 0.303(18) Uani 1 1 d . . .
H31A H 0.7599 -0.0657 0.2971 0.455 Uiso 1 1 calc R . .
H31B H 0.8063 -0.0461 0.2364 0.455 Uiso 1 1 calc R . .
H31C H 0.8137 -0.1582 0.2769 0.455 Uiso 1 1 calc R . .
C32 C 0.6979(16) -0.2504(15) 0.2589(14) 0.237(15) Uani 1 1 d . . .
H32A H 0.6828 -0.2206 0.2999 0.355 Uiso 1 1 calc R . .
H32B H 0.7370 -0.3014 0.2685 0.355 Uiso 1 1 calc R . .
H32C H 0.6586 -0.2892 0.2355 0.355 Uiso 1 1 calc R . .
C33 C 0.5249(5) 0.0945(9) 0.2973(5) 0.079(3) Uani 1 1 d . . .
C34 C 0.5552(7) 0.0490(11) 0.3656(6) 0.119(4) Uani 1 1 d . . .
H34A H 0.6043 0.0719 0.3739 0.179 Uiso 1 1 calc R . .
H34B H 0.5525 -0.0313 0.3655 0.179 Uiso 1 1 calc R . .
H34C H 0.5276 0.0781 0.4001 0.179 Uiso 1 1 calc R . .
C35 C 0.4493(5) 0.0566(9) 0.2876(5) 0.087(3) Uani 1 1 d . . .
H35A H 0.4480 -0.0236 0.2842 0.130 Uiso 1 1 calc R . .
H35B H 0.4271 0.0888 0.2474 0.130 Uiso 1 1 calc R . .
H35C H 0.4239 0.0800 0.3250 0.130 Uiso 1 1 calc R . .
C36 C 0.5296(7) 0.2208(10) 0.3027(7) 0.105(4) Uani 1 1 d . . .
H36A H 0.5791 0.2429 0.3090 0.157 Uiso 1 1 calc R . .
H36B H 0.5047 0.2455 0.3400 0.157 Uiso 1 1 calc R . .
H36C H 0.5081 0.2540 0.2624 0.157 Uiso 1 1 calc R . .
O2 O 0.5479(9) 0.359(2) 0.1078(16) 0.072(7) Uani 0.50 1 d PD . .
O1 O 0.3964(13) 0.143(3) 0.056(2) 0.095(10) Uani 0.50 1 d PD . .

loop_
_atom_site_aniso_label
_atom_site_aniso_U_11
_atom_site_aniso_U_22
_atom_site_aniso_U_33
_atom_site_aniso_U_23
_atom_site_aniso_U_13
_atom_site_aniso_U_12
Os1 0.0714(3) 0.0649(3) 0.0643(3) 0.00709(17) 0.0201(2) 0.00900(17)
N1 0.082(6) 0.063(5) 0.061(5) -0.003(4) 0.018(4) 0.004(4)
N2 0.077(6) 0.067(5) 0.070(6) 0.002(4) 0.022(4) -0.001(4)
Cl1 0.057(6) 0.069(4) 0.080(5) 0.006(3) 0.006(5) -0.008(4)
Cl2 0.079(7) 0.067(4) 0.096(6) 0.002(3) 0.010(6) -0.006(4)
O3 0.080(5) 0.092(4) 0.065(4) 0.015(4) 0.020(4) 0.023(4)
O4 0.064(4) 0.092(4) 0.082(5) 0.027(4) 0.026(4) 0.028(3)
C1 0.056(5) 0.068(6) 0.066(6) 0.004(5) 0.009(5) 0.001(4)
C2 0.060(6) 0.080(6) 0.054(6) 0.000(5) 0.018(5) 0.003(5)
C3 0.076(7) 0.084(6) 0.060(6) 0.005(5) 0.015(5) 0.017(5)
C4 0.080(7) 0.101(7) 0.061(7) 0.006(5) 0.007(5) 0.030(6)
C5 0.082(7) 0.066(6) 0.061(6) 0.010(4) 0.006(5) 0.005(5)
C6 0.071(6) 0.055(5) 0.060(6) 0.001(4) 0.011(5) 0.001(4)
C7 0.085(7) 0.070(6) 0.058(6) 0.005(5) 0.020(5) -0.001(5)
C8 0.075(7) 0.080(6) 0.061(6) 0.010(5) 0.014(5) 0.010(5)
C9 0.099(9) 0.121(9) 0.063(7) 0.010(6) -0.003(6) 0.001(7)
C10 0.113(10) 0.085(6) 0.081(8) 0.006(6) 0.019(7) -0.005(6)
C11 0.143(12) 0.126(9) 0.073(8) 0.025(7) 0.049(8) 0.040(8)
C12 0.084(8) 0.126(9) 0.066(7) 0.007(7) 0.007(6) 0.043(7)
C13 0.112(12) 0.197(16) 0.203(19) 0.002(14) -0.048(12) 0.064(12)
C14 0.134(13) 0.143(12) 0.127(13) -0.008(9) 0.000(11) 0.079(9)
C15 0.27(3) 0.271(18) 0.121(14) 0.118(15) 0.069(15) 0.21(2)
C16 0.112(9) 0.075(6) 0.069(7) 0.008(5) 0.036(7) 0.040(6)
C17 0.126(10) 0.063(6) 0.079(8) -0.003(5) 0.041(7) 0.004(6)
C18 0.162(13) 0.083(8) 0.104(11) 0.011(7) 0.062(10) 0.014(8)
C19 0.158(13) 0.099(9) 0.084(10) -0.003(7) 0.063(9) 0.007(8)
C20 0.121(10) 0.068(6) 0.107(10) -0.007(6) 0.051(8) -0.004(6)
C21 0.118(10) 0.077(7) 0.092(9) 0.008(6) 0.054(7) 0.027(6)
C22 0.069(7) 0.065(6) 0.102(9) 0.005(5) 0.024(6) 0.005(5)
C23 0.062(6) 0.079(7) 0.086(8) 0.004(6) 0.016(6) 0.006(5)
C24 0.065(7) 0.098(8) 0.140(12) 0.006(8) 0.021(7) 0.030(6)
C25 0.072(8) 0.133(10) 0.099(10) 0.011(8) -0.004(7) 0.036(7)
C26 0.087(8) 0.108(8) 0.091(9) 0.022(7) 0.004(7) 0.032(7)
C27 0.064(6) 0.082(6) 0.071(7) 0.022(5) 0.012(5) 0.007(5)
C28 0.054(6) 0.077(6) 0.096(8) 0.005(6) 0.013(6) 0.000(5)
C29 0.107(11) 0.172(14) 0.133(14) 0.008(12) 0.005(10) 0.057(10)
C30 0.20(2) 0.29(2) 0.141(17) -0.040(17) -0.009(15) 0.19(2)
C31 0.102(14) 0.27(3) 0.52(5) -0.14(3) -0.10(2) 0.093(16)
C32 0.29(3) 0.19(2) 0.22(3) 0.084(17) 0.01(3) 0.109(19)
C33 0.065(6) 0.094(7) 0.076(7) 0.020(6) 0.004(5) 0.003(5)
C34 0.110(10) 0.151(11) 0.096(10) 0.029(8) 0.000(8) 0.015(8)
C35 0.072(7) 0.108(8) 0.082(8) 0.016(6) 0.021(6) 0.003(6)
C36 0.107(10) 0.114(9) 0.093(9) -0.013(7) 0.007(8) -0.010(7)
O2 0.016(10) 0.091(11) 0.110(19) 0.027(10) 0.007(10) 0.016(9)
O1 0.067(19) 0.119(16) 0.097(16) -0.006(11) -0.014(16) 0.009(13)

loop_
_atom_type_symbol
_atom_type_description
_atom_type_scat_dispersion_real
_atom_type_scat_dispersion_imag
_atom_type_scat_source
Os Os -1.2165 7.6030 'International Tables Vol C Tables 4.2.6.8 and 6.1.1.4'
N N 0.0061 0.0033 'International Tables Vol C Tables 4.2.6.8 and 6.1.1.4'
O O 0.0106 0.0060 'International Tables Vol C Tables 4.2.6.8 and 6.1.1.4'
C C 0.0033 0.0016 'International Tables Vol C Tables 4.2.6.8 and 6.1.1.4'
H H 0.0000 0.0000 'International Tables Vol C Tables 4.2.6.8 and 6.1.1.4'
Cl Cl 0.1484 0.1585 'International Tables Vol C Tables 4.2.6.8 and 6.1.1.4'

loop_
_geom_angle_atom_site_label_1
_geom_angle_atom_site_label_2
_geom_angle_atom_site_label_3
_geom_angle
_geom_angle_site_symmetry_1
_geom_angle_site_symmetry_3
_geom_angle_publ_flag
O1 Os1 O2 179.5(16) . . ?
O1 Os1 O4 86.8(11) . . ?
O2 Os1 O4 93.6(9) . . ?
O1 Os1 N2 86.3(12) . . ?
O2 Os1 N2 93.4(9) . . ?
O4 Os1 N2 92.5(3) . . ?
O1 Os1 N1 93.7(12) . . ?
O2 Os1 N1 85.9(9) . . ?
O4 Os1 N1 175.6(3) . . ?
N2 Os1 N1 83.2(3) . . ?
O1 Os1 O3 93.4(11) . . ?
O2 Os1 O3 86.9(8) . . ?
O4 Os1 O3 91.0(3) . . ?
N2 Os1 O3 176.4(3) . . ?
N1 Os1 O3 93.3(3) . . ?
O1 Os1 Cl2 9.9(11) . . ?
O2 Os1 Cl2 170.1(7) . . ?
O4 Os1 Cl2 92.9(4) . . ?
N2 Os1 Cl2 93.8(4) . . ?
N1 Os1 Cl2 88.2(4) . . ?
O3 Os1 Cl2 85.5(4) . . ?
O1 Os1 Cl1 170.1(9) . . ?
O2 Os1 Cl1 10.1(8) . . ?
O4 Os1 Cl1 85.5(3) . . ?
N2 Os1 Cl1 87.8(3) . . ?
N1 Os1 Cl1 93.5(4) . . ?
O3 Os1 Cl1 93.0(3) . . ?
Cl2 Os1 Cl1 177.8(5) . . ?
C7 N1 C16 124.7(8) . . ?
C7 N1 Os1 123.3(7) . . ?
C16 N1 Os1 111.8(6) . . ?
C22 N2 C21 124.1(9) . . ?
C22 N2 Os1 125.5(8) . . ?
C21 N2 Os1 110.4(6) . . ?
O2 Cl1 Os1 41(4) . . ?
O1 Cl2 Os1 40(4) . . ?
C1 O3 Os1 126.4(6) . . ?
C28 O4 Os1 124.7(7) . . ?
O3 C1 C6 120.9(9) . . ?
O3 C1 C2 118.1(9) . . ?
C6 C1 C2 121.1(8) . . ?
C3 C2 C1 117.5(9) . . ?
C3 C2 C8 123.2(8) . . ?
C1 C2 C8 119.3(8) . . ?
C2 C3 C4 124.1(9) . . ?
C5 C4 C3 117.4(9) . . ?
C5 C4 C12 122.2(9) . . ?
C3 C4 C12 120.3(9) . . ?
C4 C5 C6 122.7(9) . . ?
C1 C6 C5 117.2(9) . . ?
C1 C6 C7 127.1(8) . . ?
C5 C6 C7 115.8(9) . . ?
N1 C7 C6 127.1(9) . . ?
C2 C8 C9 110.5(8) . . ?
C2 C8 C10 112.5(8) . . ?
C9 C8 C10 108.0(8) . . ?
C2 C8 C11 109.2(7) . . ?
C9 C8 C11 108.0(9) . . ?
C10 C8 C11 108.7(9) . . ?
C15 C12 C14 110.4(13) . . ?
C15 C12 C4 111.2(10) . . ?
C14 C12 C4 111.0(10) . . ?
C15 C12 C13 105.4(14) . . ?
C14 C12 C13 114.8(12) . . ?
C4 C12 C13 103.8(10) . . ?
C21 C16 N1 107.5(8) . . ?
C21 C16 C17 112.5(9) . . ?
N1 C16 C17 115.2(8) . . ?
C16 C17 C18 109.6(10) . . ?
C19 C18 C17 112.7(10) . . ?
C18 C19 C20 115.5(10) . . ?
C19 C20 C21 111.6(10) . . ?
C16 C21 N2 108.5(9) . . ?
C16 C21 C20 112.3(9) . . ?
N2 C21 C20 115.7(10) . . ?
N2 C22 C23 123.8(10) . . ?
C28 C23 C22 127.4(9) . . ?
C28 C23 C24 118.5(11) . . ?
C22 C23 C24 114.1(10) . . ?
C25 C24 C23 122.0(12) . . ?
C24 C25 C26 116.6(10) . . ?
C24 C25 C29 122.5(13) . . ?
C26 C25 C29 120.8(12) . . ?
C27 C26 C25 126.2(11) . . ?
C26 C27 C28 117.3(10) . . ?
C26 C27 C33 123.8(9) . . ?
C28 C27 C33 118.9(8) . . ?
O4 C28 C23 122.9(10) . . ?
O4 C28 C27 117.7(10) . . ?
C23 C28 C27 119.4(9) . . ?
C30 C29 C31 119.3(16) . . ?
C30 C29 C25 113.5(14) . . ?
C31 C29 C25 109.1(14) . . ?
C30 C29 C32 100.2(16) . . ?
C31 C29 C32 100.9(18) . . ?
C25 C29 C32 112.9(15) . . ?
C35 C33 C36 111.3(9) . . ?
C35 C33 C34 106.8(9) . . ?
C36 C33 C34 105.8(10) . . ?
C35 C33 C27 110.5(9) . . ?
C36 C33 C27 110.7(9) . . ?
C34 C33 C27 111.7(9) . . ?
Cl1 O2 Os1 129(4) . . ?
Cl2 O1 Os1 130(5) . . ?

loop_
_geom_bond_atom_site_label_1
_geom_bond_atom_site_label_2
_geom_bond_distance
_geom_bond_site_symmetry_2
_geom_bond_publ_flag
Os1 O1 1.94(2) . ?
Os1 O2 1.97(2) . ?
Os1 O4 1.980(6) . ?
Os1 N2 1.983(8) . ?
Os1 N1 1.994(8) . ?
Os1 O3 1.996(6) . ?
Os1 Cl2 2.301(10) . ?
Os1 Cl1 2.333(8) . ?
N1 C7 1.281(11) . ?
N1 C16 1.487(12) . ?
N2 C22 1.296(11) . ?
N2 C21 1.509(14) . ?
Cl1 O2 0.521(19) . ?
Cl2 O1 0.51(3) . ?
O3 C1 1.335(10) . ?
O4 C28 1.312(11) . ?
C1 C6 1.411(12) . ?
C1 C2 1.412(12) . ?
C2 C3 1.370(12) . ?
C2 C8 1.519(12) . ?
C3 C4 1.389(13) . ?
C4 C5 1.366(12) . ?
C4 C12 1.567(13) . ?
C5 C6 1.419(12) . ?
C6 C7 1.442(12) . ?
C8 C9 1.520(13) . ?
C8 C10 1.568(13) . ?
C8 C11 1.577(13) . ?
C12 C15 1.513(19) . ?
C12 C14 1.516(17) . ?
C12 C13 1.570(19) . ?
C16 C21 1.462(16) . ?
C16 C17 1.489(14) . ?
C17 C18 1.542(15) . ?
C18 C19 1.434(19) . ?
C19 C20 1.505(16) . ?
C20 C21 1.517(15) . ?
C22 C23 1.418(14) . ?
C23 C28 1.406(14) . ?
C23 C24 1.466(13) . ?
C24 C25 1.368(16) . ?
C25 C26 1.401(16) . ?
C25 C29 1.524(16) . ?
C26 C27 1.362(13) . ?
C27 C28 1.458(14) . ?
C27 C33 1.554(14) . ?
C29 C30 1.46(2) . ?
C29 C31 1.50(2) . ?
C29 C32 1.57(3) . ?
C33 C35 1.482(13) . ?
C33 C36 1.514(14) . ?
C33 C34 1.542(14) . ?
